data_4305437
loop_
_publ_author_name
'Jiyong Yao'
'Daniel M. Wells'
'George H. Chan'
'Hui-Yi Zeng'
'Donald E. Ellis'
'Richard P. Van Duyne'
'James A. Ibers'

_publ_contact_author_address
;
        Department of Chemistry
        Northwestern University
        2145 Sheridan Road
        Evanston, IL 60208-3113, USA
;
_publ_contact_author_email ibers@chem.northwestern.edu
_publ_contact_author_fax '+1 847 491 2976'
_publ_contact_author_name 'James A. Ibers'
_publ_contact_author_phone '+1 847 491 5449'
_publ_section_title
;
Syntheses, Structures, Physical Properties, and Electronic Properties of
Some AMUQ3 Compounds (A = Alkali Metal, M = Cu or Ag, Q = S or Se)
;
_journal_name_full 'Inorganic Chemistry'
_journal_page_first 6873
_journal_page_last 6879
_journal_paper_doi 10.1021/ic800424t
_journal_volume 47
_journal_year 2008
_chemical_formula_sum 'Ag Cs Se3 U'
_chemical_formula_weight 715.69
_chemical_name_systematic
; 
 ? 
;
_space_group_IT_number 63
_symmetry_cell_setting orthorhombic
_symmetry_space_group_name_Hall '-C 2c 2'
_symmetry_space_group_name_H-M 'C m c m'
_atom_sites_solution_hydrogens none
_atom_sites_solution_primary direct
_atom_sites_solution_secondary difmap
_audit_creation_method SHELXL-97
_cell_angle_alpha 90.00
_cell_angle_beta 90.00
_cell_angle_gamma 90.00
_cell_formula_units_Z 4
_cell_length_a 4.2190(4)
_cell_length_b 15.6610(16)
_cell_length_c 10.8440(11)
_cell_measurement_temperature 153(2)
_cell_volume 716.50(12)
_computing_cell_refinement 'SMART Version 5.054 (Bruker, 2000)'
_computing_data_collection 'SMART Version 5.054 (Bruker, 2000)'
_computing_data_reduction 'Saint-Plus Version 6.45a (Bruker, 2003)'
_computing_molecular_graphics 'CrystalMaker, 2005'
_computing_publication_material 'SHELXTL (Sheldrick, 2003)'
_computing_structure_refinement 'SHELXTL (Sheldrick, 2003)'
_computing_structure_solution 'SHELXTL (Sheldrick, 2003)'
_diffrn_ambient_temperature 153(2)
_diffrn_measured_fraction_theta_full 0.955
_diffrn_measured_fraction_theta_max 0.955
_diffrn_measurement_device_type 'Bruker SMART 100 CCD'
_diffrn_measurement_method '0.3\%\w scans'
_diffrn_radiation_monochromator graphite
_diffrn_radiation_source 'fine-focus sealed tube'
_diffrn_radiation_type MoK\a
_diffrn_radiation_wavelength 0.71073
_diffrn_reflns_av_R_equivalents 0.0360
_diffrn_reflns_av_sigmaI/netI 0.0216
_diffrn_reflns_limit_h_max 5
_diffrn_reflns_limit_h_min -5
_diffrn_reflns_limit_k_max 20
_diffrn_reflns_limit_k_min -20
_diffrn_reflns_limit_l_max 14
_diffrn_reflns_limit_l_min -14
_diffrn_reflns_number 4265
_diffrn_reflns_theta_full 28.91
_diffrn_reflns_theta_max 28.91
_diffrn_reflns_theta_min 2.60
_diffrn_standards_number 0
_exptl_absorpt_coefficient_mu 45.426
_exptl_absorpt_correction_T_max 0.68844
_exptl_absorpt_correction_T_min 0.10050
_exptl_absorpt_correction_type numerical
_exptl_absorpt_process_details 'face indexed'
_exptl_crystal_colour black
_exptl_crystal_density_diffrn 6.635
_exptl_crystal_density_method 'not measured'
_exptl_crystal_description needle
_exptl_crystal_F_000 1184
_exptl_crystal_size_max 0.180
_exptl_crystal_size_mid 0.050
_exptl_crystal_size_min 0.008
_refine_diff_density_max 2.968
_refine_diff_density_min -2.945
_refine_diff_density_rms 0.628
_refine_ls_extinction_coef 0.00026(8)
_refine_ls_extinction_expression Fc^*^=kFc[1+0.001xFc^2^\l^3^/sin(2\q)]^-1/4^
_refine_ls_extinction_method SHELXL
_refine_ls_goodness_of_fit_ref 1.302
_refine_ls_hydrogen_treatment none
_refine_ls_matrix_type full
_refine_ls_number_parameters 24
_refine_ls_number_reflns 536
_refine_ls_number_restraints 0
_refine_ls_restrained_S_all 1.302
_refine_ls_R_factor_all 0.0267
_refine_ls_R_factor_gt 0.0241
_refine_ls_shift/su_max 0.001
_refine_ls_shift/su_mean 0.000
_refine_ls_structure_factor_coef Fsqd
_refine_ls_weighting_details 'calc w=1/[\s^2^(Fo^2^)+(0.0300P)^2^+0.0000P] where P=(Fo^2^+2Fc^2^)/3'
_refine_ls_weighting_scheme calc
_refine_ls_wR_factor_gt 0.0546
_refine_ls_wR_factor_ref 0.0559
_reflns_number_gt 507
_reflns_number_total 536
_reflns_threshold_expression >2sigma(I)
_cod_data_source_file ic800424t-file012_3.cif
_cod_data_source_block CsAgUSe3
_cod_database_code 4305437

loop_
_symmetry_equiv_pos_as_xyz
'x, y, z'
'-x, -y, z+1/2'
'-x, y, -z+1/2'
'x, -y, -z'
'x+1/2, y+1/2, z'
'-x+1/2, -y+1/2, z+1/2'
'-x+1/2, y+1/2, -z+1/2'
'x+1/2, -y+1/2, -z'
'-x, -y, -z'
'x, y, -z-1/2'
'x, -y, z-1/2'
'-x, y, z'
'-x+1/2, -y+1/2, -z'
'x+1/2, y+1/2, -z-1/2'
'x+1/2, -y+1/2, z-1/2'
'-x+1/2, y+1/2, z'

loop_
_atom_site_label
_atom_site_type_symbol
_atom_site_fract_x
_atom_site_fract_y
_atom_site_fract_z
_atom_site_U_iso_or_equiv
_atom_site_adp_type
_atom_site_occupancy
_atom_site_symmetry_multiplicity
_atom_site_calc_flag
_atom_site_refinement_flags
_atom_site_disorder_assembly
_atom_site_disorder_group
Cs Cs 0.0000 0.74485(4) 0.2500 0.01022(19) Uani 1 4 d S . .
U U 0.0000 0.0000 0.0000 0.00527(16) Uani 1 4 d S . .
Ag Ag 0.0000 0.45835(5) 0.2500 0.0091(2) Uani 1 4 d S . .
Se1 Se 0.0000 0.06044(7) 0.2500 0.0063(2) Uani 1 4 d S . .
Se2 Se 0.0000 0.37864(5) 0.03998(6) 0.00661(19) Uani 1 2 d S . .

loop_
_atom_site_aniso_label
_atom_site_aniso_U_11
_atom_site_aniso_U_22
_atom_site_aniso_U_33
_atom_site_aniso_U_23
_atom_site_aniso_U_13
_atom_site_aniso_U_12
Cs 0.0117(3) 0.0086(3) 0.0103(3) 0.000 0.000 0.000
U 0.0060(2) 0.0072(2) 0.0026(2) -0.00022(12) 0.000 0.000
Ag 0.0102(4) 0.0124(4) 0.0047(4) 0.000 0.000 0.000
Se1 0.0073(4) 0.0085(5) 0.0030(5) 0.000 0.000 0.000
Se2 0.0080(3) 0.0068(4) 0.0049(4) -0.0003(3) 0.000 0.000

loop_
_atom_type_symbol
_atom_type_description
_atom_type_scat_dispersion_real
_atom_type_scat_dispersion_imag
_atom_type_scat_source
Se Se -0.0929 2.2259 'International Tables Vol C Tables 4.2.6.8 and 6.1.1.4'
Ag Ag -0.8971 1.1015 'International Tables Vol C Tables 4.2.6.8 and 6.1.1.4'
Cs Cs -0.3680 2.1192 'International Tables Vol C Tables 4.2.6.8 and 6.1.1.4'
U U -9.6767 9.6646 'International Tables Vol C Tables 4.2.6.8 and 6.1.1.4'

loop_
_geom_angle_atom_site_label_1
_geom_angle_atom_site_label_2
_geom_angle_atom_site_label_3
_geom_angle
_geom_angle_site_symmetry_1
_geom_angle_site_symmetry_3
_geom_angle_publ_flag
Se1 Cs Se1 72.29(2) 5_455 5 ?
Se1 Cs Se2 64.973(13) 5_455 9_565 ?
Se1 Cs Se2 64.973(13) 5 9_565 ?
Se1 Cs Se2 64.973(13) 5_455 2_565 ?
Se1 Cs Se2 64.973(13) 5 2_565 ?
Se2 Cs Se2 116.81(3) 9_565 2_565 ?
Se1 Cs Se2 141.627(13) 5_455 14_556 ?
Se1 Cs Se2 96.866(13) 5 14_556 ?
Se2 Cs Se2 144.199(10) 9_565 14_556 ?
Se2 Cs Se2 77.004(17) 2_565 14_556 ?
Se1 Cs Se2 96.866(13) 5_455 14_456 ?
Se1 Cs Se2 141.627(13) 5 14_456 ?
Se2 Cs Se2 144.199(10) 9_565 14_456 ?
Se2 Cs Se2 77.004(17) 2_565 14_456 ?
Se2 Cs Se2 68.561(16) 14_556 14_456 ?
Se1 Cs Se2 141.627(13) 5_455 5 ?
Se1 Cs Se2 96.866(13) 5 5 ?
Se2 Cs Se2 77.004(17) 9_565 5 ?
Se2 Cs Se2 144.199(10) 2_565 5 ?
Se2 Cs Se2 74.90(2) 14_556 5 ?
Se2 Cs Se2 111.97(3) 14_456 5 ?
Se1 Cs Se2 96.866(13) 5_455 5_455 ?
Se1 Cs Se2 141.627(13) 5 5_455 ?
Se2 Cs Se2 77.004(17) 9_565 5_455 ?
Se2 Cs Se2 144.199(10) 2_565 5_455 ?
Se2 Cs Se2 111.97(3) 14_556 5_455 ?
Se2 Cs Se2 74.90(2) 14_456 5_455 ?
Se2 Cs Se2 68.561(15) 5 5_455 ?
Se1 Cs Ag 176.103(16) 5_455 5 ?
Se1 Cs Ag 111.607(15) 5 5 ?
Se2 Cs Ag 116.300(11) 9_565 5 ?
Se2 Cs Ag 116.300(11) 2_565 5 ?
Se2 Cs Ag 39.314(12) 14_556 5 ?
Se2 Cs Ag 80.060(17) 14_456 5 ?
Se2 Cs Ag 39.314(12) 5 5 ?
Se2 Cs Ag 80.060(17) 5_455 5 ?
Se1 Cs Ag 111.607(15) 5_455 5_455 ?
Se1 Cs Ag 176.103(16) 5 5_455 ?
Se2 Cs Ag 116.300(11) 9_565 5_455 ?
Se2 Cs Ag 116.300(11) 2_565 5_455 ?
Se2 Cs Ag 80.060(17) 14_556 5_455 ?
Se2 Cs Ag 39.314(12) 14_456 5_455 ?
Se2 Cs Ag 80.060(17) 5 5_455 ?
Se2 Cs Ag 39.314(12) 5_455 5_455 ?
Ag Cs Ag 64.496(18) 5 5_455 ?
Se1 Cs Cs 126.145(12) 5_455 1_655 ?
Se1 Cs Cs 53.855(12) 5 1_655 ?
Se2 Cs Cs 90.0 9_565 1_655 ?
Se2 Cs Cs 90.0 2_565 1_655 ?
Se2 Cs Cs 55.720(8) 14_556 1_655 ?
Se2 Cs Cs 124.281(8) 14_456 1_655 ?
Se2 Cs Cs 55.720(8) 5 1_655 ?
Se2 Cs Cs 124.281(8) 5_455 1_655 ?
Ag Cs Cs 57.752(9) 5 1_655 ?
Ag Cs Cs 122.248(9) 5_455 1_655 ?
Se1 Cs Cs 53.855(12) 5_455 1_455 ?
Se1 Cs Cs 126.145(12) 5 1_455 ?
Se2 Cs Cs 90.0 9_565 1_455 ?
Se2 Cs Cs 90.0 2_565 1_455 ?
Se2 Cs Cs 124.281(8) 14_556 1_455 ?
Se2 Cs Cs 55.720(8) 14_456 1_455 ?
Se2 Cs Cs 124.281(8) 5 1_455 ?
Se2 Cs Cs 55.720(8) 5_455 1_455 ?
Ag Cs Cs 122.248(9) 5 1_455 ?
Ag Cs Cs 57.752(9) 5_455 1_455 ?
Cs Cs Cs 180.0 1_655 1_455 ?
Se1 U Se1 180.0 9 . ?
Se1 U Se2 94.34(2) 9 13 ?
Se1 U Se2 85.66(2) . 13 ?
Se1 U Se2 85.66(2) 9 5_445 ?
Se1 U Se2 94.34(2) . 5_445 ?
Se2 U Se2 180.00(2) 13 5_445 ?
Se1 U Se2 94.34(2) 9 13_455 ?
Se1 U Se2 85.66(2) . 13_455 ?
Se2 U Se2 94.52(2) 13 13_455 ?
Se2 U Se2 85.48(2) 5_445 13_455 ?
Se1 U Se2 85.66(2) 9 5_545 ?
Se1 U Se2 94.34(2) . 5_545 ?
Se2 U Se2 85.48(2) 13 5_545 ?
Se2 U Se2 94.52(2) 5_445 5_545 ?
Se2 U Se2 180.00(2) 13_455 5_545 ?
Se1 U Ag 132.108(16) 9 5_545 ?
Se1 U Ag 47.892(16) . 5_545 ?
Se2 U Ag 78.309(16) 13 5_545 ?
Se2 U Ag 101.691(16) 5_445 5_545 ?
Se2 U Ag 133.123(17) 13_455 5_545 ?
Se2 U Ag 46.877(17) 5_545 5_545 ?
Se1 U Ag 47.892(16) 9 13_455 ?
Se1 U Ag 132.108(16) . 13_455 ?
Se2 U Ag 101.691(16) 13 13_455 ?
Se2 U Ag 78.309(16) 5_445 13_455 ?
Se2 U Ag 46.877(17) 13_455 13_455 ?
Se2 U Ag 133.123(17) 5_545 13_455 ?
Ag U Ag 180.00(3) 5_545 13_455 ?
Se1 U Ag 47.892(15) 9 13 ?
Se1 U Ag 132.108(16) . 13 ?
Se2 U Ag 46.877(17) 13 13 ?
Se2 U Ag 133.123(17) 5_445 13 ?
Se2 U Ag 101.691(16) 13_455 13 ?
Se2 U Ag 78.309(17) 5_545 13 ?
Ag U Ag 105.782(9) 5_545 13 ?
Ag U Ag 74.218(9) 13_455 13 ?
Se1 U Ag 132.108(15) 9 5_445 ?
Se1 U Ag 47.892(16) . 5_445 ?
Se2 U Ag 133.123(17) 13 5_445 ?
Se2 U Ag 46.877(17) 5_445 5_445 ?
Se2 U Ag 78.309(17) 13_455 5_445 ?
Se2 U Ag 101.691(16) 5_545 5_445 ?
Ag U Ag 74.218(9) 5_545 5_445 ?
Ag U Ag 105.782(9) 13_455 5_445 ?
Ag U Ag 180.00(3) 13 5_445 ?
Se1 U Cs 75.09(2) 9 9_565 ?
Se1 U Cs 104.91(2) . 9_565 ?
Se2 U Cs 50.779(12) 13 9_565 ?
Se2 U Cs 129.221(12) 5_445 9_565 ?
Se2 U Cs 50.779(12) 13_455 9_565 ?
Se2 U Cs 129.221(12) 5_545 9_565 ?
Ag U Cs 126.135(13) 5_545 9_565 ?
Ag U Cs 53.865(13) 13_455 9_565 ?
Ag U Cs 53.865(13) 13 9_565 ?
Ag U Cs 126.135(13) 5_445 9_565 ?
Se1 U Cs 104.91(2) 9 1_545 ?
Se1 U Cs 75.09(2) . 1_545 ?
Se2 U Cs 129.221(12) 13 1_545 ?
Se2 U Cs 50.779(12) 5_445 1_545 ?
Se2 U Cs 129.221(12) 13_455 1_545 ?
Se2 U Cs 50.779(12) 5_545 1_545 ?
Ag U Cs 53.865(13) 5_545 1_545 ?
Ag U Cs 126.135(13) 13_455 1_545 ?
Ag U Cs 126.135(13) 13 1_545 ?
Ag U Cs 53.865(13) 5_445 1_545 ?
Cs U Cs 180.000(8) 9_565 1_545 ?
Se2 Ag Se2 122.54(4) . 10_556 ?
Se2 Ag Se1 106.878(12) . 5 ?
Se2 Ag Se1 106.878(12) 10_556 5 ?
Se2 Ag Se1 106.878(12) . 5_455 ?
Se2 Ag Se1 106.878(12) 10_556 5_455 ?
Se1 Ag Se1 105.68(5) 5 5_455 ?
Se2 Ag U 140.318(14) . 6 ?
Se2 Ag U 53.825(12) 10_556 6 ?
Se1 Ag U 53.593(7) 5 6 ?
Se1 Ag U 111.60(2) 5_455 6 ?
Se2 Ag U 53.825(12) . 5_455 ?
Se2 Ag U 140.318(14) 10_556 5_455 ?
Se1 Ag U 111.60(2) 5 5_455 ?
Se1 Ag U 53.593(7) 5_455 5_455 ?
U Ag U 158.50(3) 6 5_455 ?
Se2 Ag U 140.318(14) . 6_455 ?
Se2 Ag U 53.825(12) 10_556 6_455 ?
Se1 Ag U 111.60(2) 5 6_455 ?
Se1 Ag U 53.593(7) 5_455 6_455 ?
U Ag U 74.217(9) 6 6_455 ?
U Ag U 101.676(10) 5_455 6_455 ?
Se2 Ag U 53.825(12) . 5 ?
Se2 Ag U 140.318(14) 10_556 5 ?
Se1 Ag U 53.593(7) 5 5 ?
Se1 Ag U 111.60(2) 5_455 5 ?
U Ag U 101.676(10) 6 5 ?
U Ag U 74.217(9) 5_455 5 ?
U Ag U 158.50(3) 6_455 5 ?
Se2 Ag Cs 66.01(2) . 5_445 ?
Se2 Ag Cs 66.01(2) 10_556 5_445 ?
Se1 Ag Cs 159.41(3) 5 5_445 ?
Se1 Ag Cs 94.91(2) 5_455 5_445 ?
U Ag Cs 118.667(15) 6 5_445 ?
U Ag Cs 80.553(9) 5_455 5_445 ?
U Ag Cs 80.553(10) 6_455 5_445 ?
U Ag Cs 118.667(15) 5 5_445 ?
Se2 Ag Cs 66.01(2) . 5_545 ?
Se2 Ag Cs 66.01(2) 10_556 5_545 ?
Se1 Ag Cs 94.91(2) 5 5_545 ?
Se1 Ag Cs 159.41(3) 5_455 5_545 ?
U Ag Cs 80.553(10) 6 5_545 ?
U Ag Cs 118.667(15) 5_455 5_545 ?
U Ag Cs 118.667(15) 6_455 5_545 ?
U Ag Cs 80.553(10) 5 5_545 ?
Cs Ag Cs 64.496(18) 5_445 5_545 ?
Se2 Ag Cs 118.73(2) . . ?
Se2 Ag Cs 118.73(2) 10_556 . ?
Se1 Ag Cs 52.84(2) 5 . ?
Se1 Ag Cs 52.84(2) 5_455 . ?
U Ag Cs 79.248(13) 6 . ?
U Ag Cs 79.248(13) 5_455 . ?
U Ag Cs 79.248(13) 6_455 . ?
U Ag Cs 79.248(13) 5 . ?
Cs Ag Cs 147.752(9) 5_445 . ?
Cs Ag Cs 147.752(9) 5_545 . ?
Ag Se1 Ag 105.68(5) 5_445 5_545 ?
Ag Se1 U 78.514(17) 5_445 . ?
Ag Se1 U 78.514(17) 5_545 . ?
Ag Se1 U 78.514(17) 5_445 2 ?
Ag Se1 U 78.514(17) 5_545 2 ?
U Se1 U 141.50(4) . 2 ?
Ag Se1 Cs 163.31(3) 5_445 5_545 ?
Ag Se1 Cs 91.01(2) 5_545 5_545 ?
U Se1 Cs 105.438(14) . 5_545 ?
U Se1 Cs 105.438(14) 2 5_545 ?
Ag Se1 Cs 91.01(2) 5_445 5_445 ?
Ag Se1 Cs 163.31(3) 5_545 5_445 ?
U Se1 Cs 105.438(14) . 5_445 ?
U Se1 Cs 105.438(14) 2 5_445 ?
Cs Se1 Cs 72.29(2) 5_545 5_445 ?
Ag Se2 U 79.30(2) . 5 ?
Ag Se2 U 79.30(2) . 5_455 ?
U Se2 U 94.52(2) 5 5_455 ?
Ag Se2 Cs 177.13(3) . 9_565 ?
U Se2 Cs 102.596(18) 5 9_565 ?
U Se2 Cs 102.596(18) 5_455 9_565 ?
Ag Se2 Cs 74.67(2) . 5_445 ?
U Se2 Cs 151.12(2) 5 5_445 ?
U Se2 Cs 92.769(11) 5_455 5_445 ?
Cs Se2 Cs 102.996(17) 9_565 5_445 ?
Ag Se2 Cs 74.67(2) . 5_545 ?
U Se2 Cs 92.769(11) 5 5_545 ?
U Se2 Cs 151.12(2) 5_455 5_545 ?
Cs Se2 Cs 102.996(17) 9_565 5_545 ?
Cs Se2 Cs 68.561(15) 5_445 5_545 ?

loop_
_geom_bond_atom_site_label_1
_geom_bond_atom_site_label_2
_geom_bond_distance
_geom_bond_site_symmetry_2
_geom_bond_publ_flag
Cs Se1 3.5764(10) 5_455 ?
Cs Se1 3.5764(10) 5 ?
Cs Se2 3.6917(8) 9_565 ?
Cs Se2 3.6917(8) 2_565 ?
Cs Se2 3.7453(7) 14_556 ?
Cs Se2 3.7453(7) 14_456 ?
Cs Se2 3.7453(7) 5 ?
Cs Se2 3.7453(7) 5_455 ?
Cs Ag 3.9535(10) 5 ?
Cs Ag 3.9535(10) 5_455 ?
Cs Cs 4.2190(4) 1_655 ?
Cs Cs 4.2190(4) 1_455 ?
U Se1 2.8715(4) 9 ?
U Se1 2.8715(4) . ?
U Se2 2.8723(5) 13 ?
U Se2 2.8723(5) 5_445 ?
U Se2 2.8723(5) 13_455 ?
U Se2 2.8723(5) 5_545 ?
U Ag 3.4964(3) 5_545 ?
U Ag 3.4964(3) 13_455 ?
U Ag 3.4964(3) 13 ?
U Ag 3.4964(3) 5_445 ?
U Cs 4.8287(6) 9_565 ?
U Cs 4.8287(6) 1_545 ?
Ag Se2 2.5971(8) . ?
Ag Se2 2.5972(8) 10_556 ?
Ag Se1 2.6470(9) 5 ?
Ag Se1 2.6470(9) 5_455 ?
Ag U 3.4964(3) 6 ?
Ag U 3.4964(3) 5_455 ?
Ag U 3.4964(3) 6_455 ?
Ag U 3.4964(3) 5 ?
Ag Cs 3.9534(10) 5_445 ?
Ag Cs 3.9534(10) 5_545 ?
Se1 Ag 2.6470(9) 5_445 ?
Se1 Ag 2.6470(9) 5_545 ?
Se1 U 2.8715(4) 2 ?
Se1 Cs 3.5764(10) 5_545 ?
Se1 Cs 3.5764(10) 5_445 ?
Se2 U 2.8723(5) 5 ?
Se2 U 2.8723(5) 5_455 ?
Se2 Cs 3.6917(8) 9_565 ?
Se2 Cs 3.7453(7) 5_445 ?
Se2 Cs 3.7453(7) 5_545 ?
